data_4024524
loop_
_publ_author_name
'David Cantillo'
'Mart\'in \'Avalos'
'Reyes Babiano'
'Pedro Cintas'
'Jos\'e L. Jim\'enez'
'Mark E. Light'
'Juan C. Palacios'

_publ_section_title
;
Thionation of Mesoionics with Isothiocyanates: Evidence Supporting a
Four-Step Domino Process and Ruling Out a [2 + 2] Mechanism
;
_journal_coden_Cambridge 1078
_journal_name_full 'Journal of Organic Chemistry'
_journal_page_first 3698
_journal_page_last 3705
_journal_paper_doi 10.1021/jo900028c
_journal_volume 74
_journal_year 2009
_chemical_compound_source 'Pedro Cintas'
_chemical_formula_sum 'C25 H21 N3 O2 S'
_chemical_formula_weight 427.51
_chemical_name_systematic
;
 ?
;
_space_group_IT_number 14
_symmetry_cell_setting monoclinic
_symmetry_space_group_name_Hall '-P 2yn'
_symmetry_space_group_name_H-M 'P 1 21/n 1'
_atom_sites_solution_hydrogens geom
_atom_sites_solution_primary direct
_atom_sites_solution_secondary difmap
_audit_creation_method SHELXL-97
_cell_angle_alpha 90.00
_cell_angle_beta 91.322(2)
_cell_angle_gamma 90.00
_cell_formula_units_Z 4
_cell_length_a 13.5187(3)
_cell_length_b 7.0193(2)
_cell_length_c 22.3550(6)
_cell_measurement_reflns_used 18394
_cell_measurement_temperature 120(2)
_cell_measurement_theta_max 27.48
_cell_measurement_theta_min 2.91
_cell_volume 2120.74(10)
_computing_cell_refinement 'DENZO (Otwinowski & Minor, 1997) & COLLECT (Hooft, R.W.W., 1998)'
_computing_data_collection 'COLLECT (Hooft, R.W.W., 1998)'
_computing_data_reduction 'DENZO (Otwinowski & Minor, 1997) & COLLECT (Hooft, R.W.W., 1998)'
_computing_molecular_graphics 'CAMERON (Watkin, et al., 1993)'
_computing_publication_material 'WINGX (Farrugia, 1998)'
_computing_structure_refinement 'SHELXL-97 (Sheldrick, 1997)'
_computing_structure_solution 'SHELXS-97 (Sheldrick, 1997)'
_diffrn_ambient_temperature 120(2)
_diffrn_detector_area_resol_mean 9.091
_diffrn_measured_fraction_theta_full 0.999
_diffrn_measured_fraction_theta_max 0.999
_diffrn_measurement_device_type 'Bruker-Nonius CCD camera on \k-goniostat'
_diffrn_measurement_method '\f & \w scans to fill the asymmetric unit'
_diffrn_radiation_monochromator graphite
_diffrn_radiation_source 'Bruker Nonius FR591 Rotating Anode'
_diffrn_radiation_type MoK\a
_diffrn_radiation_wavelength 0.71073
_diffrn_reflns_av_R_equivalents 0.0911
_diffrn_reflns_av_sigmaI/netI 0.0698
_diffrn_reflns_limit_h_max 17
_diffrn_reflns_limit_h_min -17
_diffrn_reflns_limit_k_max 8
_diffrn_reflns_limit_k_min -9
_diffrn_reflns_limit_l_max 29
_diffrn_reflns_limit_l_min -29
_diffrn_reflns_number 30538
_diffrn_reflns_theta_full 27.48
_diffrn_reflns_theta_max 27.48
_diffrn_reflns_theta_min 3.04
_diffrn_standards_number 0
_exptl_absorpt_coefficient_mu 0.180
_exptl_absorpt_correction_T_max 0.9648
_exptl_absorpt_correction_T_min 0.9548
_exptl_absorpt_correction_type multi-scan
_exptl_absorpt_process_details
;
SADABS V2.10 (Sheldrick, G.M., 2003)
;
_exptl_crystal_colour Colourless
_exptl_crystal_density_diffrn 1.339
_exptl_crystal_density_method 'not measured'
_exptl_crystal_description Block
_exptl_crystal_F_000 896
_exptl_crystal_size_max 0.2
_exptl_crystal_size_mid 0.2
_exptl_crystal_size_min 0.2
_refine_diff_density_max 0.280
_refine_diff_density_min -0.302
_refine_diff_density_rms 0.067
_refine_ls_extinction_coef 0.0097(12)
_refine_ls_extinction_expression Fc^*^=kFc[1+0.001xFc^2^\l^3^/sin(2\q)]^-1/4^
_refine_ls_extinction_method SHELXL
_refine_ls_goodness_of_fit_ref 1.025
_refine_ls_hydrogen_treatment constr
_refine_ls_matrix_type full
_refine_ls_number_parameters 282
_refine_ls_number_reflns 4857
_refine_ls_number_restraints 0
_refine_ls_restrained_S_all 1.025
_refine_ls_R_factor_all 0.0926
_refine_ls_R_factor_gt 0.0529
_refine_ls_shift/su_max 0.012
_refine_ls_shift/su_mean 0.001
_refine_ls_structure_factor_coef Fsqd
_refine_ls_weighting_details 'calc w=1/[\s^2^(Fo^2^)+(0.0592P)^2^+0.7541P] where P=(Fo^2^+2Fc^2^)/3'
_refine_ls_weighting_scheme calc
_refine_ls_wR_factor_gt 0.1162
_refine_ls_wR_factor_ref 0.1344
_reflns_number_gt 3291
_reflns_number_total 4857
_reflns_threshold_expression >2sigma(I)
_cod_data_source_file jo900028c_si_002.cif
_cod_data_source_block 2008acc0665
_cod_depositor_comments
;
The following automatic conversions were performed:
'_symmetry_cell_setting' value 'Monoclinic' changed to 'monoclinic'
according to '/home/saulius/struct/CIF-dictionaries/cif_core.dic'
dictionary named 'cif_core.dic' version 2.4.1 from 2010-06-29.

Automatic conversion script
Id: cif_fix_enum 1527 2010-12-29 10:47:43Z saulius 
;
_cod_original_sg_symbol_H-M P2(1)/n
_cod_database_code 4024524

loop_
_symmetry_equiv_pos_as_xyz
'x, y, z'
'-x+1/2, y+1/2, -z+1/2'
'-x, -y, -z'
'x-1/2, -y-1/2, z-1/2'

loop_
_atom_site_label
_atom_site_type_symbol
_atom_site_fract_x
_atom_site_fract_y
_atom_site_fract_z
_atom_site_U_iso_or_equiv
_atom_site_adp_type
_atom_site_occupancy
_atom_site_symmetry_multiplicity
_atom_site_calc_flag
_atom_site_refinement_flags
_atom_site_disorder_assembly
_atom_site_disorder_group
S1 S 0.95964(4) 0.52755(8) 0.15425(3) 0.02751(17) Uani 1 1 d . . .
O1 O 1.17166(11) 0.0193(2) 0.25994(6) 0.0273(4) Uani 1 1 d . . .
O2 O 1.14550(14) 1.0262(2) -0.02933(7) 0.0397(5) Uani 1 1 d . . .
N1 N 1.31778(12) 0.3508(2) 0.11780(7) 0.0207(4) Uani 1 1 d . . .
N2 N 1.23393(12) 0.1949(2) 0.18591(7) 0.0203(4) Uani 1 1 d . . .
N3 N 1.14750(13) 0.4339(2) 0.13589(7) 0.0195(4) Uani 1 1 d . . .
C1 C 1.33586(18) 0.4716(3) 0.01638(10) 0.0308(5) Uani 1 1 d . . .
H1 H 1.2960 0.3703 0.0012 0.037 Uiso 1 1 calc R . .
C2 C 1.3773(2) 0.6058(4) -0.02253(11) 0.0409(7) Uani 1 1 d . . .
H2 H 1.3634 0.5988 -0.0643 0.049 Uiso 1 1 calc R . .
C3 C 1.4381(2) 0.7475(4) 0.00013(12) 0.0428(7) Uani 1 1 d . . .
H3 H 1.4656 0.8386 -0.0261 0.051 Uiso 1 1 calc R . .
C4 C 1.45909(19) 0.7577(3) 0.06057(12) 0.0380(6) Uani 1 1 d . . .
H4 H 1.5028 0.8533 0.0756 0.046 Uiso 1 1 calc R . .
C5 C 1.41713(17) 0.6300(3) 0.09956(11) 0.0303(5) Uani 1 1 d . . .
H5 H 1.4310 0.6377 0.1413 0.036 Uiso 1 1 calc R . .
C6 C 1.35434(16) 0.4902(3) 0.07656(9) 0.0232(5) Uani 1 1 d . . .
C7 C 1.39064(17) 0.2183(3) 0.14566(10) 0.0286(5) Uani 1 1 d . . .
H7A H 1.4474 0.2891 0.1635 0.034 Uiso 1 1 calc R . .
H7B H 1.4156 0.1271 0.1158 0.034 Uiso 1 1 calc R . .
C8 C 1.33352(15) 0.1152(3) 0.19377(10) 0.0240(5) Uani 1 1 d . . .
H8A H 1.3335 -0.0243 0.1872 0.029 Uiso 1 1 calc R . .
H8B H 1.3614 0.1429 0.2342 0.029 Uiso 1 1 calc R . .
C9 C 1.15521(15) 0.1439(3) 0.22226(9) 0.0214(5) Uani 1 1 d . . .
C10 C 1.06561(15) 0.2445(3) 0.21092(9) 0.0208(5) Uani 1 1 d . . .
C11 C 1.05948(15) 0.3921(3) 0.16939(9) 0.0203(4) Uani 1 1 d . . .
C12 C 1.23135(15) 0.3358(3) 0.14522(9) 0.0190(4) Uani 1 1 d . . .
C13 C 1.14427(15) 0.5870(3) 0.09205(9) 0.0203(4) Uani 1 1 d . . .
C14 C 1.17232(17) 0.7671(3) 0.10923(9) 0.0271(5) Uani 1 1 d . . .
H14 H 1.1919 0.7924 0.1495 0.033 Uiso 1 1 calc R . .
C15 C 1.17172(19) 0.9109(3) 0.06716(10) 0.0332(6) Uani 1 1 d . . .
H15 H 1.1918 1.0358 0.0784 0.040 Uiso 1 1 calc R . .
C16 C 1.14185(17) 0.8739(3) 0.00846(10) 0.0279(5) Uani 1 1 d . . .
C17 C 1.11235(16) 0.6926(3) -0.00803(9) 0.0250(5) Uani 1 1 d . . .
H17 H 1.0912 0.6670 -0.0480 0.030 Uiso 1 1 calc R . .
C18 C 1.11395(16) 0.5488(3) 0.03419(9) 0.0231(5) Uani 1 1 d . . .
H18 H 1.0941 0.4235 0.0232 0.028 Uiso 1 1 calc R . .
C19 C 1.1139(2) 0.9955(4) -0.09033(11) 0.0435(7) Uani 1 1 d . . .
H19A H 1.1578 0.9028 -0.1089 0.065 Uiso 1 1 calc R . .
H19B H 1.1164 1.1162 -0.1123 0.065 Uiso 1 1 calc R . .
H19C H 1.0460 0.9467 -0.0914 0.065 Uiso 1 1 calc R . .
C20 C 0.97857(16) 0.1850(3) 0.24556(9) 0.0267(5) Uani 1 1 d . . .
C21 C 0.94702(18) -0.0042(3) 0.24303(10) 0.0330(6) Uani 1 1 d . . .
H21 H 0.9817 -0.0931 0.2193 0.040 Uiso 1 1 calc R . .
C22 C 0.8660(2) -0.0641(5) 0.27461(13) 0.0493(8) Uani 1 1 d . . .
H22 H 0.8452 -0.1932 0.2722 0.059 Uiso 1 1 calc R . .
C23 C 0.8151(2) 0.0625(6) 0.30959(14) 0.0596(10) Uani 1 1 d . . .
H23 H 0.7592 0.0214 0.3311 0.072 Uiso 1 1 calc R . .
C24 C 0.8461(2) 0.2497(5) 0.31306(12) 0.0529(8) Uani 1 1 d . . .
H24 H 0.8116 0.3370 0.3375 0.063 Uiso 1 1 calc R . .
C25 C 0.92718(17) 0.3118(4) 0.28127(10) 0.0355(6) Uani 1 1 d . . .
H25 H 0.9476 0.4411 0.2839 0.043 Uiso 1 1 calc R . .

loop_
_atom_site_aniso_label
_atom_site_aniso_U_11
_atom_site_aniso_U_22
_atom_site_aniso_U_33
_atom_site_aniso_U_23
_atom_site_aniso_U_13
_atom_site_aniso_U_12
S1 0.0239(3) 0.0286(3) 0.0299(3) 0.0033(2) -0.0008(2) 0.0057(2)
O1 0.0293(9) 0.0275(8) 0.0251(8) 0.0100(7) -0.0013(6) 0.0012(7)
O2 0.0623(12) 0.0277(9) 0.0287(9) 0.0098(7) -0.0115(8) -0.0058(8)
N1 0.0223(10) 0.0202(9) 0.0198(9) 0.0016(7) 0.0011(7) 0.0011(7)
N2 0.0208(9) 0.0197(9) 0.0203(9) 0.0016(7) -0.0004(7) 0.0023(7)
N3 0.0215(9) 0.0178(9) 0.0190(8) 0.0007(7) -0.0013(7) 0.0006(7)
C1 0.0309(13) 0.0357(13) 0.0260(11) 0.0018(10) 0.0024(10) 0.0067(10)
C2 0.0437(15) 0.0538(17) 0.0256(12) 0.0103(12) 0.0106(11) 0.0151(13)
C3 0.0456(16) 0.0337(14) 0.0499(16) 0.0165(13) 0.0170(13) 0.0074(12)
C4 0.0378(14) 0.0282(13) 0.0485(16) 0.0024(11) 0.0125(12) 0.0009(11)
C5 0.0313(13) 0.0275(12) 0.0322(12) 0.0008(10) 0.0069(10) -0.0008(10)
C6 0.0238(11) 0.0225(11) 0.0236(10) 0.0020(9) 0.0046(9) 0.0054(9)
C7 0.0260(12) 0.0287(12) 0.0311(12) 0.0043(10) 0.0016(9) 0.0069(10)
C8 0.0207(11) 0.0220(11) 0.0291(11) 0.0021(9) -0.0022(9) 0.0032(9)
C9 0.0254(12) 0.0232(11) 0.0156(10) -0.0024(9) -0.0015(8) -0.0030(9)
C10 0.0211(11) 0.0223(11) 0.0190(10) -0.0010(8) -0.0010(8) -0.0003(9)
C11 0.0203(11) 0.0198(10) 0.0209(10) -0.0046(8) -0.0014(8) -0.0014(8)
C12 0.0232(11) 0.0171(10) 0.0168(9) -0.0022(8) -0.0014(8) -0.0008(8)
C13 0.0206(11) 0.0199(11) 0.0203(10) 0.0037(8) -0.0025(8) 0.0012(8)
C14 0.0360(13) 0.0254(12) 0.0197(10) -0.0011(9) -0.0055(9) -0.0011(10)
C15 0.0471(15) 0.0198(11) 0.0323(12) -0.0002(10) -0.0065(11) -0.0062(10)
C16 0.0331(13) 0.0224(11) 0.0279(12) 0.0076(10) -0.0030(10) 0.0014(10)
C17 0.0267(12) 0.0286(12) 0.0194(10) 0.0017(9) -0.0051(9) -0.0011(9)
C18 0.0243(11) 0.0210(11) 0.0238(11) 0.0003(9) -0.0032(9) -0.0016(9)
C19 0.0653(19) 0.0381(15) 0.0267(13) 0.0126(11) -0.0109(12) 0.0006(13)
C20 0.0209(11) 0.0381(13) 0.0210(11) 0.0061(10) -0.0038(9) 0.0003(10)
C21 0.0285(13) 0.0402(14) 0.0299(12) 0.0110(11) -0.0080(10) -0.0090(11)
C22 0.0312(15) 0.067(2) 0.0491(17) 0.0279(15) -0.0105(13) -0.0166(14)
C23 0.0225(14) 0.099(3) 0.0569(19) 0.0423(19) 0.0022(13) -0.0048(16)
C24 0.0326(15) 0.088(2) 0.0384(15) 0.0212(15) 0.0087(12) 0.0195(16)
C25 0.0284(13) 0.0509(15) 0.0273(12) 0.0074(11) 0.0040(10) 0.0080(11)

loop_
_atom_type_symbol
_atom_type_description
_atom_type_scat_dispersion_real
_atom_type_scat_dispersion_imag
_atom_type_scat_source
C C 0.0033 0.0016 'International Tables Vol C Tables 4.2.6.8 and 6.1.1.4'
H H 0.0000 0.0000 'International Tables Vol C Tables 4.2.6.8 and 6.1.1.4'
N N 0.0061 0.0033 'International Tables Vol C Tables 4.2.6.8 and 6.1.1.4'
O O 0.0106 0.0060 'International Tables Vol C Tables 4.2.6.8 and 6.1.1.4'
S S 0.1246 0.1234 'International Tables Vol C Tables 4.2.6.8 and 6.1.1.4'

loop_
_geom_angle_atom_site_label_1
_geom_angle_atom_site_label_2
_geom_angle_atom_site_label_3
_geom_angle
_geom_angle_site_symmetry_1
_geom_angle_site_symmetry_3
_geom_angle_publ_flag
C16 O2 C19 117.17(18) . . ?
C12 N1 C6 131.60(17) . . ?
C12 N1 C7 109.75(16) . . ?
C6 N1 C7 117.46(17) . . ?
C12 N2 C9 124.97(18) . . ?
C12 N2 C8 111.83(17) . . ?
C9 N2 C8 122.77(17) . . ?
C12 N3 C11 121.17(17) . . ?
C12 N3 C13 119.82(17) . . ?
C11 N3 C13 119.01(16) . . ?
C6 C1 C2 118.5(2) . . ?
C3 C2 C1 119.9(2) . . ?
C2 C3 C4 120.4(2) . . ?
C3 C4 C5 120.5(2) . . ?
C4 C5 C6 118.8(2) . . ?
C1 C6 C5 121.8(2) . . ?
C1 C6 N1 120.4(2) . . ?
C5 C6 N1 117.34(19) . . ?
N1 C7 C8 104.62(17) . . ?
N2 C8 C7 102.32(16) . . ?
O1 C9 N2 116.82(18) . . ?
O1 C9 C10 128.0(2) . . ?
N2 C9 C10 115.18(18) . . ?
C11 C10 C9 121.78(19) . . ?
C11 C10 C20 121.46(18) . . ?
C9 C10 C20 116.76(18) . . ?
C10 C11 N3 117.24(18) . . ?
C10 C11 S1 126.22(17) . . ?
N3 C11 S1 116.54(14) . . ?
N1 C12 N3 129.39(18) . . ?
N1 C12 N2 111.05(17) . . ?
N3 C12 N2 119.52(19) . . ?
C18 C13 C14 121.20(19) . . ?
C18 C13 N3 119.57(18) . . ?
C14 C13 N3 119.23(17) . . ?
C13 C14 C15 119.08(19) . . ?
C14 C15 C16 120.3(2) . . ?
O2 C16 C17 124.82(19) . . ?
O2 C16 C15 115.1(2) . . ?
C17 C16 C15 120.0(2) . . ?
C16 C17 C18 119.40(19) . . ?
C13 C18 C17 120.0(2) . . ?
C25 C20 C21 118.4(2) . . ?
C25 C20 C10 122.1(2) . . ?
C21 C20 C10 119.5(2) . . ?
C22 C21 C20 120.9(3) . . ?
C23 C22 C21 120.4(3) . . ?
C22 C23 C24 119.4(3) . . ?
C23 C24 C25 120.8(3) . . ?
C24 C25 C20 120.2(3) . . ?

loop_
_geom_bond_atom_site_label_1
_geom_bond_atom_site_label_2
_geom_bond_distance
_geom_bond_site_symmetry_2
_geom_bond_publ_flag
S1 C11 1.679(2) . ?
O1 C9 1.231(2) . ?
O2 C16 1.364(3) . ?
O2 C19 1.436(3) . ?
N1 C12 1.336(3) . ?
N1 C6 1.440(3) . ?
N1 C7 1.481(3) . ?
N2 C12 1.344(3) . ?
N2 C9 1.400(3) . ?
N2 C8 1.465(3) . ?
N3 C12 1.338(3) . ?
N3 C11 1.450(3) . ?
N3 C13 1.455(3) . ?
C1 C6 1.369(3) . ?
C1 C2 1.407(3) . ?
C2 C3 1.379(4) . ?
C3 C4 1.376(4) . ?
C4 C5 1.381(3) . ?
C5 C6 1.388(3) . ?
C7 C8 1.522(3) . ?
C9 C10 1.420(3) . ?
C10 C11 1.392(3) . ?
C10 C20 1.484(3) . ?
C13 C18 1.374(3) . ?
C13 C14 1.372(3) . ?
C14 C15 1.380(3) . ?
C15 C16 1.389(3) . ?
C16 C17 1.381(3) . ?
C17 C18 1.382(3) . ?
C20 C25 1.392(3) . ?
C20 C21 1.396(3) . ?
C21 C22 1.382(4) . ?
C22 C23 1.378(5) . ?
C23 C24 1.381(5) . ?
C24 C25 1.390(4) . ?
